data_2217274
loop_
_publ_author_name
' Graham Smith '
' Urs D. Wermuth '
'Jonathan M. White'

_publ_section_title
;2-Carboxyquinolinium--2,4,6-trinitrobenzenesulfonate--quinolinium-2-carboxylate
 (1/1/1)
;
_journal_coeditor_code SF2012
_journal_issue 1
_journal_name_full 'Acta Crystallographica Section E'
_journal_page_first o132
_journal_page_last o133
_journal_paper_doi 10.1107/S1600536807062757
_journal_volume 64
_journal_year 2008
_chemical_formula_iupac 'C10 H8 N O2 +, C6 H2 N3 O9 S -, C10 H7 N O2'
_chemical_formula_moiety 'C10 H8 N O2 +, C6 H2 N3 O9 S -, C10 H7 N O2'
_chemical_formula_sum 'C26 H17 N5 O13 S'
_chemical_formula_weight 639.51
_chemical_melting_point 495.5(5)
_chemical_name_common 'quinolinium-2-carboxylic acid-picrylsulfonate-quinaldic acid adduct'
_chemical_name_systematic
;
2-Carboxyquinolinium--2,4,6-trinitrobenzenesulfonate--
quinolinium-2-carboxylate (1/1/1)
;
_space_group_IT_number 2
_symmetry_cell_setting triclinic
_symmetry_space_group_name_Hall '-P 1'
_symmetry_space_group_name_H-M 'P -1'
_atom_sites_solution_hydrogens geom
_atom_sites_solution_primary direct
_atom_sites_solution_secondary difmap
_audit_creation_method 'SHELXL97 (Sheldrick, 1997)'
_cell_angle_alpha 66.2270(10)
_cell_angle_beta 74.997(2)
_cell_angle_gamma 82.191(2)
_cell_formula_units_Z 2
_cell_length_a 7.8872(6)
_cell_length_b 12.4753(10)
_cell_length_c 14.6617(12)
_cell_measurement_reflns_used 3558
_cell_measurement_temperature 130(2)
_cell_measurement_theta_max 27.47
_cell_measurement_theta_min 2.68
_cell_volume 1274.42(18)
_computing_cell_refinement 'SAINT (Bruker, 1999)'
_computing_data_collection 'SMART (Bruker, 2000)'
_computing_data_reduction 'SAINT (Bruker, 1999)'
_computing_molecular_graphics 'PLATON (Spek, 2003)'
_computing_publication_material 'PLATON (Spek, 2003)'
_computing_structure_refinement 'SHELXL97 (Sheldrick, 1997)'
_computing_structure_solution 'SHELXS97 (Sheldrick, 1997)'
_diffrn_ambient_temperature 130(2)
_diffrn_measured_fraction_theta_full 0.988
_diffrn_measured_fraction_theta_max 0.988
_diffrn_measurement_device_type 'Bruker SMART CCD area-detector diffractometer'
_diffrn_measurement_method '\f and \w scans'
_diffrn_radiation_monochromator graphite
_diffrn_radiation_source 'sealed tube'
_diffrn_radiation_type MoK\a
_diffrn_radiation_wavelength 0.71073
_diffrn_reflns_av_R_equivalents 0.0389
_diffrn_reflns_av_sigmaI/netI 0.0440
_diffrn_reflns_limit_h_max 9
_diffrn_reflns_limit_h_min -9
_diffrn_reflns_limit_k_max 14
_diffrn_reflns_limit_k_min -14
_diffrn_reflns_limit_l_max 17
_diffrn_reflns_limit_l_min -10
_diffrn_reflns_number 6761
_diffrn_reflns_theta_full 25.00
_diffrn_reflns_theta_max 25.00
_diffrn_reflns_theta_min 1.56
_diffrn_standards_decay_% 0
_exptl_absorpt_coefficient_mu 0.214
_exptl_absorpt_correction_T_max 0.98
_exptl_absorpt_correction_T_min 0.93
_exptl_absorpt_correction_type multi-scan
_exptl_absorpt_process_details '(SADABS; Bruker, 1999)'
_exptl_crystal_colour colourless
_exptl_crystal_density_diffrn 1.667
_exptl_crystal_density_method 'not measured'
_exptl_crystal_description plate
_exptl_crystal_F_000 656
_exptl_crystal_size_max 0.40
_exptl_crystal_size_mid 0.30
_exptl_crystal_size_min 0.10
_refine_diff_density_max 0.262
_refine_diff_density_min -0.362
_refine_ls_extinction_coef 0.0035(9)
_refine_ls_extinction_expression Fc^*^=kFc[1+0.001xFc^2^\l^3^/sin(2\q)]^-1/4^
_refine_ls_extinction_method 'SHELXL97 (Sheldrick, 1997)'
_refine_ls_goodness_of_fit_ref 0.995
_refine_ls_hydrogen_treatment mixed
_refine_ls_matrix_type full
_refine_ls_number_parameters 419
_refine_ls_number_reflns 4446
_refine_ls_number_restraints 0
_refine_ls_restrained_S_all 0.995
_refine_ls_R_factor_all 0.0405
_refine_ls_R_factor_gt 0.0342
_refine_ls_shift/su_max 0.001
_refine_ls_shift/su_mean 0.000
_refine_ls_structure_factor_coef Fsqd
_refine_ls_weighting_details 'calc w=1/[\s^2^(Fo^2^)+(0.0504P)^2^] where P=(Fo^2^+2Fc^2^)/3'
_refine_ls_weighting_scheme calc
_refine_ls_wR_factor_gt 0.0865
_refine_ls_wR_factor_ref 0.0896
_reflns_number_gt 3779
_reflns_number_total 4446
_reflns_threshold_expression I>2\s(I)
_cod_data_source_file sf2012.cif
_cod_data_source_block I
_cod_depositor_comments
;
The following automatic conversions were performed:

'_chemical_melting_point' value '495--496' was changed to '495.5(5)'
- the average value was taken and precision was estimated.

Automatic conversion script
Id: cif_fix_values 1646 2011-03-28 12:23:43Z adriana 

The following automatic conversions were performed:

'_chemical_melting_point' value '495--496' was changed to '495.5(5)'
- the average value was taken and precision was estimated.

Automatic conversion script
Id: cif_fix_values 1715 2011-07-08 13:25:40Z adriana 
;
_cod_database_code 2217274
_cod_database_fobs_code 2217274

loop_
_symmetry_equiv_pos_as_xyz
'x, y, z'
'-x, -y, -z'

loop_
_atom_site_aniso_label
_atom_site_aniso_U_11
_atom_site_aniso_U_22
_atom_site_aniso_U_33
_atom_site_aniso_U_12
_atom_site_aniso_U_13
_atom_site_aniso_U_23
O21A 0.0235(7) 0.0263(7) 0.0307(8) -0.0017(5) -0.0044(6) -0.0160(6)
O21B 0.0219(7) 0.0299(7) 0.0259(7) -0.0004(5) -0.0044(6) -0.0169(6)
O22A 0.0186(7) 0.0258(7) 0.0267(7) -0.0008(5) -0.0045(6) -0.0131(6)
O22B 0.0215(7) 0.0315(7) 0.0275(7) 0.0055(5) -0.0079(6) -0.0148(6)
N1A 0.0204(8) 0.0189(7) 0.0192(8) -0.0005(6) -0.0049(6) -0.0090(7)
N1B 0.0215(8) 0.0199(8) 0.0162(8) -0.0008(6) -0.0036(6) -0.0094(7)
C2A 0.0225(9) 0.0155(8) 0.0176(9) 0.0001(7) -0.0066(8) -0.0025(7)
C2B 0.0198(9) 0.0145(8) 0.0174(9) -0.0026(7) -0.0043(7) -0.0031(7)
C3A 0.0227(9) 0.0185(9) 0.0246(10) -0.0028(7) -0.0050(8) -0.0068(8)
C3B 0.0228(9) 0.0216(9) 0.0190(9) -0.0024(7) -0.0062(8) -0.0060(8)
C4A 0.0301(10) 0.0191(9) 0.0246(10) -0.0015(8) -0.0070(8) -0.0106(8)
C4B 0.0306(10) 0.0237(9) 0.0180(9) -0.0064(8) -0.0054(8) -0.0092(8)
C5A 0.0334(11) 0.0268(10) 0.0238(10) 0.0017(8) -0.0044(9) -0.0136(9)
C5B 0.0326(11) 0.0208(9) 0.0202(10) -0.0043(8) 0.0018(8) -0.0113(8)
C6A 0.0278(10) 0.0302(10) 0.0237(10) 0.0040(8) -0.0005(8) -0.0116(9)
C6B 0.0261(10) 0.0208(9) 0.0275(11) -0.0007(8) 0.0048(8) -0.0103(8)
C7A 0.0217(10) 0.0296(10) 0.0244(10) 0.0000(8) -0.0031(8) -0.0080(9)
C7B 0.0218(10) 0.0218(9) 0.0279(11) -0.0018(7) -0.0016(8) -0.0086(8)
C8A 0.0224(9) 0.0240(9) 0.0210(10) -0.0007(8) -0.0061(8) -0.0081(8)
C8B 0.0234(9) 0.0210(9) 0.0206(10) -0.0035(7) -0.0032(8) -0.0081(8)
C9A 0.0239(9) 0.0179(9) 0.0155(9) 0.0030(7) -0.0049(7) -0.0046(7)
C9B 0.0203(9) 0.0147(8) 0.0165(9) -0.0021(7) -0.0003(7) -0.0065(7)
C10A 0.0255(10) 0.0178(9) 0.0208(10) 0.0020(7) -0.0065(8) -0.0065(8)
C10B 0.0260(10) 0.0156(8) 0.0171(9) -0.0050(7) -0.0004(8) -0.0057(7)
C21A 0.0225(9) 0.0160(8) 0.0190(9) -0.0001(7) -0.0054(8) -0.0046(8)
C21B 0.0197(9) 0.0190(9) 0.0221(10) -0.0035(7) -0.0031(8) -0.0069(8)
S1 0.0203(2) 0.0327(3) 0.0160(2) 0.0025(2) -0.0048(2) -0.0128(2)
O11 0.0244(7) 0.0413(8) 0.0250(7) -0.0010(6) -0.0066(6) -0.0205(6)
O12 0.0215(7) 0.0408(8) 0.0223(7) 0.0018(6) -0.0029(5) -0.0179(6)
O13 0.0304(7) 0.0362(8) 0.0181(7) 0.0055(6) -0.0078(6) -0.0094(6)
O21 0.0224(7) 0.0347(7) 0.0228(7) -0.0028(6) -0.0002(6) -0.0072(6)
O22 0.0380(8) 0.0202(7) 0.0280(7) 0.0022(6) -0.0056(6) -0.0087(6)
O41 0.0296(7) 0.0351(8) 0.0272(7) -0.0040(6) -0.0021(6) -0.0217(6)
O42 0.0425(8) 0.0357(8) 0.0172(7) -0.0152(6) -0.0019(6) -0.0057(6)
O61 0.0277(7) 0.0296(7) 0.0372(8) -0.0040(6) -0.0095(6) -0.0166(6)
O62 0.0289(7) 0.0296(7) 0.0350(8) 0.0063(6) -0.0075(6) -0.0196(6)
N2 0.0228(8) 0.0248(8) 0.0200(8) 0.0008(6) -0.0081(7) -0.0082(7)
N4 0.0209(8) 0.0300(9) 0.0175(8) -0.0058(7) -0.0023(6) -0.0101(7)
N6 0.0229(9) 0.0238(8) 0.0225(8) 0.0009(7) -0.0072(7) -0.0116(7)
C1 0.0151(8) 0.0244(9) 0.0168(9) 0.0037(7) -0.0057(7) -0.0096(8)
C2 0.0172(9) 0.0182(8) 0.0185(9) 0.0016(7) -0.0056(7) -0.0059(7)
C3 0.0183(9) 0.0202(9) 0.0213(9) 0.0030(7) -0.0067(7) -0.0110(8)
C4 0.0169(9) 0.0249(9) 0.0160(9) 0.0012(7) -0.0040(7) -0.0100(8)
C5 0.0171(9) 0.0208(9) 0.0203(10) 0.0006(7) -0.0053(7) -0.0075(8)
C6 0.0174(9) 0.0214(9) 0.0228(10) 0.0037(7) -0.0078(8) -0.0129(8)

loop_
_atom_site_type_symbol
_atom_site_label
_atom_site_fract_x
_atom_site_fract_y
_atom_site_fract_z
_atom_site_U_iso_or_equiv
_atom_site_thermal_displace_type
_atom_site_calc_flag
_atom_site_refinement_flags
_atom_site_occupancy
O O21A 0.58977(15) 0.59940(10) 0.39221(10) 0.0254(4) Uani . . 1.000
O O21B 1.00107(15) 0.64175(10) 0.34714(10) 0.0241(4) Uani . . 1.000
O O22A 0.38775(15) 0.50663(10) 0.36987(9) 0.0228(4) Uani . . 1.000
O O22B 1.16069(15) 0.60475(11) 0.46423(10) 0.0259(4) Uani . . 1.000
N N1A 0.84672(18) 0.51549(12) 0.27485(11) 0.0189(4) Uani . . 1.000
N N1B 0.74154(18) 0.73921(12) 0.45119(11) 0.0185(5) Uani . . 1.000
C C2A 0.6823(2) 0.48449(14) 0.29343(13) 0.0195(5) Uani . . 1.000
C C2B 0.8899(2) 0.70550(14) 0.48319(13) 0.0180(5) Uani . . 1.000
C C3A 0.6451(2) 0.41203(14) 0.24976(14) 0.0223(5) Uani . . 1.000
C C3B 0.9103(2) 0.72614(14) 0.56645(13) 0.0213(5) Uani . . 1.000
C C4A 0.7771(2) 0.37568(15) 0.18609(14) 0.0236(6) Uani . . 1.000
C C4B 0.7771(2) 0.78111(15) 0.61378(14) 0.0232(5) Uani . . 1.000
C C5A 1.0908(2) 0.38090(16) 0.09579(14) 0.0274(6) Uani . . 1.000
C C5B 0.4742(2) 0.86973(15) 0.62801(14) 0.0246(6) Uani . . 1.000
C C6A 1.2556(2) 0.41723(16) 0.07874(14) 0.0284(6) Uani . . 1.000
C C6B 0.3237(2) 0.89788(15) 0.59302(15) 0.0267(6) Uani . . 1.000
C C7A 1.2868(2) 0.48655(16) 0.12761(14) 0.0265(6) Uani . . 1.000
C C7B 0.3095(2) 0.87352(15) 0.50922(14) 0.0248(6) Uani . . 1.000
C C8A 1.1553(2) 0.51932(15) 0.19338(13) 0.0224(5) Uani . . 1.000
C C8B 0.4452(2) 0.82010(14) 0.46165(14) 0.0217(5) Uani . . 1.000
C C9A 0.9842(2) 0.48298(14) 0.21127(13) 0.0200(5) Uani . . 1.000
C C9B 0.6008(2) 0.79115(14) 0.49680(13) 0.0176(5) Uani . . 1.000
C C10A 0.9496(2) 0.41196(14) 0.16341(14) 0.0217(6) Uani . . 1.000
C C10B 0.6178(2) 0.81513(14) 0.58089(13) 0.0202(5) Uani . . 1.000
C C21A 0.5445(2) 0.53589(14) 0.35874(13) 0.0198(5) Uani . . 1.000
C C21B 1.0288(2) 0.64568(14) 0.42510(14) 0.0206(5) Uani . . 1.000
S S1 0.67941(6) 0.96877(4) 0.18966(3) 0.02210(10) Uani . . 1.000
O O11 0.79371(16) 1.05360(11) 0.18376(10) 0.0275(4) Uani . . 1.000
O O12 0.49579(16) 0.99398(11) 0.22231(9) 0.0270(4) Uani . . 1.000
O O13 0.73845(16) 0.84886(11) 0.23828(9) 0.0288(4) Uani . . 1.000
O O21 0.48489(16) 0.78413(11) 0.16864(10) 0.0287(4) Uani . . 1.000
O O22 0.69059(17) 0.69083(10) 0.09636(10) 0.0296(4) Uani . . 1.000
O O41 0.89200(16) 0.91344(11) -0.26263(10) 0.0280(4) Uani . . 1.000
O O42 0.90947(17) 1.10219(11) -0.31897(9) 0.0328(4) Uani . . 1.000
O O61 0.92941(16) 1.23709(11) -0.02903(10) 0.0295(4) Uani . . 1.000
O O62 0.64569(16) 1.23611(11) 0.02533(10) 0.0295(4) Uani . . 1.000
N N2 0.61840(19) 0.78074(13) 0.10551(11) 0.0222(5) Uani . . 1.000
N N4 0.87752(18) 1.00599(13) -0.25023(11) 0.0224(5) Uani . . 1.000
N N6 0.78729(19) 1.19400(12) -0.00650(11) 0.0219(5) Uani . . 1.000
C C1 0.7125(2) 0.98489(15) 0.05707(13) 0.0182(5) Uani . . 1.000
C C2 0.6957(2) 0.89262(14) 0.02920(13) 0.0183(5) Uani . . 1.000
C C3 0.7470(2) 0.89921(14) -0.07008(13) 0.0189(5) Uani . . 1.000
C C4 0.8198(2) 1.00040(15) -0.14463(13) 0.0187(5) Uani . . 1.000
C C5 0.8392(2) 1.09627(15) -0.12484(13) 0.0194(5) Uani . . 1.000
C C6 0.7815(2) 1.08587(14) -0.02403(13) 0.0189(5) Uani . . 1.000
H H1A 0.863(3) 0.5625(18) 0.3025(16) 0.036(6) Uiso . . 1.000
H H1B 0.737(3) 0.7269(19) 0.3989(18) 0.047(7) Uiso . . 1.000
H H3A 0.52850 0.38810 0.26420 0.0270 Uiso calc R 1.000
H H3B 1.01600 0.70210 0.59000 0.0260 Uiso calc R 1.000
H H4A 0.75210 0.32560 0.15700 0.0280 Uiso calc R 1.000
H H4B 0.79170 0.79670 0.66950 0.0280 Uiso calc R 1.000
H H5A 1.07080 0.33450 0.06200 0.0330 Uiso calc R 1.000
H H5B 0.48240 0.88690 0.68420 0.0300 Uiso calc R 1.000
H H6A 1.34990 0.39550 0.03350 0.0340 Uiso calc R 1.000
H H6B 0.22730 0.93430 0.62530 0.0320 Uiso calc R 1.000
H H7A 1.40250 0.51120 0.11450 0.0320 Uiso calc R 1.000
H H7B 0.20370 0.89460 0.48550 0.0300 Uiso calc R 1.000
H H8A 1.17860 0.56560 0.22640 0.0270 Uiso calc R 1.000
H H8B 0.43400 0.80300 0.40590 0.0260 Uiso calc R 1.000
H H22A 0.298(3) 0.5460(19) 0.4062(18) 0.057(7) Uiso . . 1.000
H H3 0.73240 0.83520 -0.08650 0.0230 Uiso calc R 1.000
H H5 0.88950 1.16590 -0.17750 0.0230 Uiso calc R 1.000

loop_
_atom_type_symbol
_atom_type_description
_atom_type_scat_dispersion_real
_atom_type_scat_dispersion_imag
_atom_type_scat_source
C C 0.0033 0.0016 'International Tables Vol C Tables 4.2.6.8 and 6.1.1.4'
H H 0.0000 0.0000 'International Tables Vol C Tables 4.2.6.8 and 6.1.1.4'
N N 0.0061 0.0033 'International Tables Vol C Tables 4.2.6.8 and 6.1.1.4'
O O 0.0106 0.0060 'International Tables Vol C Tables 4.2.6.8 and 6.1.1.4'
S S 0.1246 0.1234 'International Tables Vol C Tables 4.2.6.8 and 6.1.1.4'

loop_
_geom_angle_atom_site_label_1
_geom_angle_atom_site_label_2
_geom_angle_atom_site_label_3
_geom_angle
_geom_angle_publ_flag
O12 S1 O13 115.62(8) no
O12 S1 C1 105.96(8) no
O13 S1 C1 102.31(8) no
O11 S1 C1 103.56(8) no
O11 S1 O12 114.08(9) no
O11 S1 O13 113.42(8) no
C21A O22A H22A 113.0(15) no
C2A N1A C9A 123.24(16) no
C2B N1B C9B 124.03(15) no
C9A N1A H1A 120.2(16) no
C2A N1A H1A 116.5(16) no
C9B N1B H1B 119.9(17) no
C2B N1B H1B 116.0(17) no
O21 N2 C2 118.58(16) no
O22 N2 C2 116.42(14) no
O21 N2 O22 124.89(16) no
O41 N4 C4 117.43(15) no
O41 N4 O42 124.80(15) no
O42 N4 C4 117.77(16) no
O61 N6 C6 118.03(15) no
O62 N6 C6 116.65(15) no
O61 N6 O62 125.23(16) no
C3A C2A C21A 123.84(15) no
N1A C2A C21A 116.27(16) no
N1A C2A C3A 119.84(16) no
N1B C2B C3B 119.65(16) no
C3B C2B C21B 123.91(15) no
N1B C2B C21B 116.44(15) no
C2A C3A C4A 119.76(16) no
C2B C3B C4B 119.51(16) no
C3A C4A C10A 120.41(17) no
C3B C4B C10B 120.86(17) no
C6A C5A C10A 120.34(18) no
C6B C5B C10B 120.03(17) no
C5A C6A C7A 120.44(17) no
C5B C6B C7B 120.70(17) no
C6A C7A C8A 121.67(16) no
C6B C7B C8B 121.20(16) no
C7A C8A C9A 118.51(17) no
C7B C8B C9B 118.57(17) no
C8A C9A C10A 120.87(16) no
N1A C9A C8A 120.92(16) no
N1A C9A C10A 118.21(15) no
N1B C9B C8B 121.07(16) no
N1B C9B C10B 117.84(15) no
C8B C9B C10B 121.08(16) no
C4A C10A C5A 123.37(17) no
C5A C10A C9A 118.16(16) no
C4A C10A C9A 118.47(16) no
C4B C10B C9B 118.05(16) no
C5B C10B C9B 118.43(15) no
C4B C10B C5B 123.52(16) no
O21A C21A C2A 118.93(15) no
O22A C21A C2A 113.06(15) no
O21A C21A O22A 127.99(17) no
O21B C21B C2B 117.66(15) no
O22B C21B C2B 114.26(16) no
O21B C21B O22B 128.07(17) no
C2A C3A H3A 120.00 no
C4A C3A H3A 120.00 no
C2B C3B H3B 120.00 no
C4B C3B H3B 120.00 no
C10A C4A H4A 120.00 no
C3A C4A H4A 120.00 no
C10B C4B H4B 120.00 no
C3B C4B H4B 120.00 no
C6A C5A H5A 120.00 no
C10A C5A H5A 120.00 no
C6B C5B H5B 120.00 no
C10B C5B H5B 120.00 no
C5A C6A H6A 120.00 no
C7A C6A H6A 120.00 no
C5B C6B H6B 120.00 no
C7B C6B H6B 120.00 no
C6A C7A H7A 119.00 no
C8A C7A H7A 119.00 no
C6B C7B H7B 119.00 no
C8B C7B H7B 119.00 no
C7A C8A H8A 121.00 no
C9A C8A H8A 121.00 no
C7B C8B H8B 121.00 no
C9B C8B H8B 121.00 no
S1 C1 C2 123.06(14) no
S1 C1 C6 121.54(14) no
C2 C1 C6 114.77(16) no
N2 C2 C1 121.68(15) no
N2 C2 C3 115.28(16) no
C1 C2 C3 123.04(16) no
C2 C3 C4 118.32(17) no
N4 C4 C3 118.03(17) no
N4 C4 C5 119.17(16) no
C3 C4 C5 122.80(16) no
C4 C5 C6 116.46(16) no
N6 C6 C1 120.05(15) no
N6 C6 C5 115.32(15) no
C1 C6 C5 124.54(17) no
C2 C3 H3 121.00 no
C4 C3 H3 121.00 no
C4 C5 H5 122.00 no
C6 C5 H5 122.00 no

loop_
_geom_bond_atom_site_label_1
_geom_bond_atom_site_label_2
_geom_bond_distance
_geom_bond_publ_flag
S1 C1 1.8232(18) no
S1 O13 1.4442(15) no
S1 O11 1.4440(15) no
S1 O12 1.4367(14) no
O21A C21A 1.215(2) no
O21B C21B 1.239(2) no
O22A C21A 1.288(2) no
O22B C21B 1.265(2) no
O22A H22A 0.97(2) no
O21 N2 1.218(2) no
O22 N2 1.228(2) no
O41 N4 1.226(2) no
O42 N4 1.223(2) no
O61 N6 1.218(2) no
O62 N6 1.229(2) no
N1A C2A 1.332(2) no
N1A C9A 1.368(2) no
N1B C9B 1.367(2) no
N1B C2B 1.326(2) no
N1A H1A 0.87(2) no
N1B H1B 0.85(2) no
N2 C2 1.480(2) no
N4 C4 1.472(2) no
N6 C6 1.480(2) no
C2A C3A 1.396(3) no
C2A C21A 1.509(3) no
C2B C21B 1.513(3) no
C2B C3B 1.396(2) no
C3A C4A 1.368(3) no
C3B C4B 1.366(3) no
C4A C10A 1.407(2) no
C4B C10B 1.413(2) no
C5A C10A 1.412(3) no
C5A C6A 1.363(2) no
C5B C6B 1.361(2) no
C5B C10B 1.410(3) no
C6A C7A 1.404(3) no
C6B C7B 1.413(3) no
C7A C8A 1.363(3) no
C7B C8B 1.368(3) no
C8A C9A 1.408(2) no
C8B C9B 1.400(2) no
C9A C10A 1.421(3) no
C9B C10B 1.422(2) no
C3A H3A 0.9500 no
C3B H3B 0.9500 no
C4A H4A 0.9500 no
C4B H4B 0.9500 no
C5A H5A 0.9500 no
C5B H5B 0.9500 no
C6A H6A 0.9500 no
C6B H6B 0.9500 no
C7A H7A 0.9500 no
C7B H7B 0.9500 no
C8A H8A 0.9500 no
C8B H8B 0.9500 no
C1 C2 1.399(3) no
C1 C6 1.393(3) no
C2 C3 1.377(2) no
C3 C4 1.370(3) no
C4 C5 1.375(3) no
C5 C6 1.386(2) no
C3 H3 0.9500 no
C5 H5 0.9500 no

loop_
_geom_hbond_atom_site_label_D
_geom_hbond_atom_site_label_H
_geom_hbond_atom_site_label_A
_geom_hbond_site_symmetry_A
_geom_hbond_distance_DH
_geom_hbond_distance_HA
_geom_hbond_distance_DA
_geom_hbond_angle_DHA
_geom_hbond_publ_flag
N1A H1A O21A . 0.87(2) 2.31(2) 2.690(2) 106.3(18) yes
N1A H1A O21B . 0.87(2) 1.94(2) 2.761(2) 155(2) yes
N1B H1B O13 . 0.85(2) 2.23(2) 2.8643(19) 132(2) yes
N1B H1B O21A . 0.85(2) 2.14(3) 2.746(2) 128(2) yes
N1B H1B O21B . 0.85(2) 2.30(3) 2.683(2) 108(2) yes
O22A H22A O22B 1_455 0.97(2) 1.50(2) 2.4711(19) 179(3) yes
C4B H4B O41 1_556 0.95 2.37 3.240(2) 152 yes
C5B H5B O12 2_676 0.95 2.44 3.339(2) 158 yes
C8A H8A O21B . 0.95 2.39 3.122(2) 134 yes

loop_
_geom_torsion_atom_site_label_1
_geom_torsion_atom_site_label_2
_geom_torsion_atom_site_label_3
_geom_torsion_atom_site_label_4
_geom_torsion
_geom_torsion_publ_flag
O13 S1 C1 C6 -138.21(15) no
O12 S1 C1 C2 -89.31(16) no
O11 S1 C1 C2 150.32(15) no
O11 S1 C1 C6 -20.10(17) no
O12 S1 C1 C6 100.27(15) no
O13 S1 C1 C2 32.21(16) no
C9A N1A C2A C21A -175.27(16) no
C9A N1A C2A C3A 2.3(3) no
C2A N1A C9A C10A -0.5(3) no
C2A N1A C9A C8A 179.27(17) no
C9B N1B C2B C3B -2.1(3) no
C2B N1B C9B C10B 2.9(3) no
C9B N1B C2B C21B 177.93(16) no
C2B N1B C9B C8B -177.26(17) no
O21 N2 C2 C3 -134.74(17) no
O21 N2 C2 C1 44.5(2) no
O22 N2 C2 C1 -139.19(17) no
O22 N2 C2 C3 41.6(2) no
O41 N4 C4 C3 -15.1(2) no
O42 N4 C4 C5 -13.6(2) no
O41 N4 C4 C5 165.55(16) no
O42 N4 C4 C3 165.79(16) no
O61 N6 C6 C1 122.44(18) no
O62 N6 C6 C1 -61.0(2) no
O62 N6 C6 C5 115.70(17) no
O61 N6 C6 C5 -60.9(2) no
N1A C2A C3A C4A -1.6(3) no
C21A C2A C3A C4A 175.71(17) no
C3A C2A C21A O22A -0.4(2) no
N1A C2A C21A O21A -1.6(2) no
N1A C2A C21A O22A 177.05(15) no
C3A C2A C21A O21A -178.99(17) no
N1B C2B C3B C4B -0.2(3) no
C21B C2B C3B C4B 179.87(17) no
N1B C2B C21B O21B 6.2(2) no
C3B C2B C21B O22B 6.6(3) no
C3B C2B C21B O21B -173.77(17) no
N1B C2B C21B O22B -173.36(16) no
C2A C3A C4A C10A -0.8(3) no
C2B C3B C4B C10B 1.3(3) no
C3A C4A C10A C5A -177.87(18) no
C3A C4A C10A C9A 2.5(3) no
C3B C4B C10B C5B 178.54(18) no
C3B C4B C10B C9B -0.4(3) no
C6A C5A C10A C4A -178.72(18) no
C6A C5A C10A C9A 0.9(3) no
C10A C5A C6A C7A -0.4(3) no
C6B C5B C10B C9B 0.2(3) no
C10B C5B C6B C7B -0.3(3) no
C6B C5B C10B C4B -178.74(18) no
C5A C6A C7A C8A 0.3(3) no
C5B C6B C7B C8B 0.7(3) no
C6A C7A C8A C9A -0.6(3) no
C6B C7B C8B C9B -0.9(3) no
C7A C8A C9A C10A 1.1(3) no
C7A C8A C9A N1A -178.59(17) no
C7B C8B C9B N1B -179.04(17) no
C7B C8B C9B C10B 0.8(3) no
N1A C9A C10A C4A -1.9(3) no
C8A C9A C10A C5A -1.3(3) no
N1A C9A C10A C5A 178.43(16) no
C8A C9A C10A C4A 178.37(17) no
N1B C9B C10B C4B -1.6(3) no
N1B C9B C10B C5B 179.39(16) no
C8B C9B C10B C4B 178.57(17) no
C8B C9B C10B C5B -0.4(3) no
S1 C1 C2 N2 11.3(2) no
S1 C1 C2 C3 -169.48(14) no
C6 C1 C2 N2 -177.64(15) no
C6 C1 C2 C3 1.5(3) no
S1 C1 C6 N6 -15.7(2) no
S1 C1 C6 C5 167.94(14) no
C2 C1 C6 N6 173.10(15) no
C2 C1 C6 C5 -3.2(3) no
N2 C2 C3 C4 -179.94(15) no
C1 C2 C3 C4 0.8(3) no
C2 C3 C4 N4 178.82(15) no
C2 C3 C4 C5 -1.8(3) no
N4 C4 C5 C6 179.65(15) no
C3 C4 C5 C6 0.3(3) no
C4 C5 C6 N6 -174.09(15) no
C4 C5 C6 C1 2.4(3) no

loop_
_cod_related_entry_id
_cod_related_entry_database
_cod_related_entry_code
1 ChemSpider 21119504
